data_7050215
loop_
_publ_author_name
'Katharina Reichenb\"acher'
'Heike I. S\"uss'
'Helen Stoeckli-Evans'
'Silvia Bracco'
'Piero Sozzani'
'Edwin Weber'
'J\"urg Hulliger'

_publ_section_title
;
 Modification of channel structures by fluorination
;
_journal_issue 3
_journal_name_full 'New J. Chem.'
_journal_page_first 393
_journal_page_last 397
_journal_paper_doi 10.1039/b311028a
_journal_volume 28
_journal_year 2004
_chemical_formula_moiety 'C21 F15 N3 O3, 0.5(CH3C6H4Cl)'
_chemical_formula_sum 'C24.5 H3.5 Cl0.5 F15 N3 O3'
_chemical_formula_weight 690.53
_chemical_name_systematic
;
?
;
_space_group_IT_number 2
_symmetry_cell_setting triclinic
_symmetry_space_group_name_Hall '-P 1'
_symmetry_space_group_name_H-M 'P -1'
_atom_sites_solution_hydrogens geom
_atom_sites_solution_primary direct
_atom_sites_solution_secondary difmap
_audit_creation_method SHELXL-97
_cell_angle_alpha 111.029(9)
_cell_angle_beta 91.527(9)
_cell_angle_gamma 96.390(10)
_cell_formula_units_Z 2
_cell_length_a 5.9681(4)
_cell_length_b 13.6038(12)
_cell_length_c 16.0136(13)
_cell_measurement_reflns_used 7056
_cell_measurement_temperature 153(2)
_cell_measurement_theta_max 25.93
_cell_measurement_theta_min 1.95
_cell_volume 1202.89(18)
_computing_cell_refinement 'CELL (Stoe IPDS Software, 2000)'
_computing_data_collection 'EXPOSE (Stoe IPDS Software, 2000)'
_computing_data_reduction 'INTEGRATE (Stoe IPDS Software, 2000)'
_computing_molecular_graphics 'PLATON99 (Spek, 1990)'
_computing_publication_material 'SHELXL-97 (Sheldrick, 1997)'
_computing_structure_refinement 'SHELXL-97 (Sheldrick, 1997)'
_computing_structure_solution 'SHELXS-97 (Sheldrick, 1990)'
_diffrn_ambient_temperature 153(2)
_diffrn_detector_area_resol_mean 0.81\%A
_diffrn_measured_fraction_theta_full 0.928
_diffrn_measured_fraction_theta_max 0.928
_diffrn_measurement_device_type 'STOE IPDS'
_diffrn_measurement_method 'phi oscillation'
_diffrn_radiation_monochromator graphite
_diffrn_radiation_source 'fine-focus sealed tube'
_diffrn_radiation_type MoK\a
_diffrn_radiation_wavelength 0.71073
_diffrn_reflns_av_R_equivalents 0.0494
_diffrn_reflns_av_sigmaI/netI 0.0646
_diffrn_reflns_limit_h_max 6
_diffrn_reflns_limit_h_min -6
_diffrn_reflns_limit_k_max 16
_diffrn_reflns_limit_k_min -16
_diffrn_reflns_limit_l_max 19
_diffrn_reflns_limit_l_min -19
_diffrn_reflns_number 9466
_diffrn_reflns_theta_full 25.88
_diffrn_reflns_theta_max 25.88
_diffrn_reflns_theta_min 2.47
_diffrn_standards_decay_% 0
_diffrn_standards_interval_time 0
_diffrn_standards_number 0
_exptl_absorpt_coefficient_mu 0.258
_exptl_absorpt_correction_type none
_exptl_crystal_colour colourless
_exptl_crystal_density_diffrn 1.906
_exptl_crystal_density_meas ?
_exptl_crystal_density_method 'not measured'
_exptl_crystal_description rod
_exptl_crystal_F_000 678
_exptl_crystal_size_max 0.50
_exptl_crystal_size_mid 0.30
_exptl_crystal_size_min 0.15
_refine_diff_density_max 0.224
_refine_diff_density_min -0.236
_refine_diff_density_rms 0.051
_refine_ls_extinction_coef 0.0031(12)
_refine_ls_extinction_expression Fc^*^=kFc[1+0.001xFc^2^\l^3^/sin(2\q)]^-1/4^
_refine_ls_extinction_method SHELXL
_refine_ls_goodness_of_fit_ref 0.870
_refine_ls_hydrogen_treatment mixed
_refine_ls_matrix_type full
_refine_ls_number_parameters 426
_refine_ls_number_reflns 4330
_refine_ls_number_restraints 0
_refine_ls_restrained_S_all 0.870
_refine_ls_R_factor_all 0.0612
_refine_ls_R_factor_gt 0.0352
_refine_ls_shift/su_max 0.001
_refine_ls_shift/su_mean 0.000
_refine_ls_structure_factor_coef Fsqd
_refine_ls_weighting_details 'calc w=1/[\s^2^(Fo^2^)+(0.0482P)^2^] where P=(Fo^2^+2Fc^2^)/3'
_refine_ls_weighting_scheme calc
_refine_ls_wR_factor_gt 0.0824
_refine_ls_wR_factor_ref 0.0898
_reflns_number_gt 2794
_reflns_number_total 4330
_reflns_threshold_expression I>2sigma(I)
_cod_data_source_file b311028a.txt
_cod_data_source_block tris4cl
_cod_depositor_comments
;
The following automatic conversions were performed:

'_exptl_crystal_density_meas' value 'none' was changed to '?' - the
value is perceived as not measured.

Automatic conversion script
Id: cif_fix_values 3008 2015-01-20 13:52:24Z robertas 
;
_cod_original_cell_volume 1202.88(17)
_cod_original_formula_sum 'C24.50 H3.50 Cl0.50 F15 N3 O3'
_cod_database_code 7050215

loop_
_symmetry_equiv_pos_as_xyz
'x, y, z'
'-x, -y, -z'

loop_
_atom_site_label
_atom_site_type_symbol
_atom_site_fract_x
_atom_site_fract_y
_atom_site_fract_z
_atom_site_U_iso_or_equiv
_atom_site_adp_type
_atom_site_occupancy
_atom_site_symmetry_multiplicity
_atom_site_calc_flag
_atom_site_refinement_flags
_atom_site_disorder_assembly
_atom_site_disorder_group
F1 F 1.2887(3) 0.79024(11) 0.38107(9) 0.0446(4) Uani 1 1 d . . .
F2 F 1.4307(3) 0.75516(12) 0.52931(9) 0.0446(4) Uani 1 1 d . . .
F3 F 1.1502(3) 0.63738(13) 0.59818(9) 0.0494(4) Uani 1 1 d . . .
F4 F 0.7226(3) 0.56322(12) 0.52540(10) 0.0528(4) Uani 1 1 d . . .
F5 F 0.5754(3) 0.60482(12) 0.37974(10) 0.0491(4) Uani 1 1 d . . .
F6 F 0.2411(2) 0.71028(11) 0.12040(9) 0.0396(4) Uani 1 1 d . . .
F7 F 0.1223(3) 0.90989(12) 0.17842(10) 0.0470(4) Uani 1 1 d . . .
F8 F 0.3764(3) 1.06708(11) 0.14447(10) 0.0466(4) Uani 1 1 d . . .
F9 F 0.7611(3) 1.02657(10) 0.05603(9) 0.0395(4) Uani 1 1 d . . .
F10 F 0.8806(2) 0.82890(10) -0.00012(8) 0.0329(3) Uani 1 1 d . . .
F11 F 1.3533(2) 0.48737(11) 0.17331(9) 0.0385(4) Uani 1 1 d . . .
F12 F 1.5353(3) 0.39620(12) 0.27998(10) 0.0465(4) Uani 1 1 d . . .
F13 F 1.2871(3) 0.23541(12) 0.31278(9) 0.0511(5) Uani 1 1 d . . .
F14 F 0.8602(3) 0.16404(11) 0.23751(9) 0.0467(4) Uani 1 1 d . . .
F15 F 0.6806(2) 0.25187(10) 0.12689(8) 0.0334(3) Uani 1 1 d . . .
O1 O 0.8509(3) 0.72901(12) 0.31170(10) 0.0379(4) Uani 1 1 d . . .
O2 O 0.6222(3) 0.66464(11) 0.02468(9) 0.0257(4) Uani 1 1 d . . .
O3 O 0.9198(3) 0.40870(11) 0.08831(9) 0.0262(4) Uani 1 1 d . . .
N1 N 0.8950(3) 0.56493(13) 0.20577(11) 0.0234(4) Uani 1 1 d . . .
N2 N 0.7319(3) 0.69856(13) 0.17127(11) 0.0250(4) Uani 1 1 d . . .
N3 N 0.7715(3) 0.53448(13) 0.05437(11) 0.0226(4) Uani 1 1 d . . .
C1 C 0.8256(4) 0.65912(16) 0.22607(13) 0.0243(5) Uani 1 1 d . . .
C2 C 0.7123(4) 0.63102(16) 0.08700(13) 0.0215(5) Uani 1 1 d . . .
C3 C 0.8600(4) 0.50834(15) 0.11865(13) 0.0218(5) Uani 1 1 d . . .
C4 C 0.9315(4) 0.69698(18) 0.37865(14) 0.0300(6) Uani 1 1 d . . .
C5 C 1.1479(4) 0.73430(18) 0.41646(14) 0.0300(5) Uani 1 1 d . . .
C6 C 1.2213(4) 0.71599(18) 0.49102(14) 0.0311(5) Uani 1 1 d . . .
C7 C 1.0782(5) 0.65761(19) 0.52651(14) 0.0340(6) Uani 1 1 d . . .
C8 C 0.8606(5) 0.61879(18) 0.48912(15) 0.0344(6) Uani 1 1 d . . .
C9 C 0.7880(4) 0.63913(18) 0.41539(15) 0.0312(5) Uani 1 1 d . . .
C10 C 0.5596(4) 0.76610(16) 0.05746(13) 0.0235(5) Uani 1 1 d . . .
C11 C 0.3673(4) 0.78773(17) 0.10299(14) 0.0266(5) Uani 1 1 d . . .
C12 C 0.3087(4) 0.88904(19) 0.13369(14) 0.0308(5) Uani 1 1 d . . .
C13 C 0.4396(4) 0.96923(17) 0.11749(15) 0.0307(6) Uani 1 1 d . . .
C14 C 0.6325(4) 0.94898(16) 0.07238(14) 0.0274(5) Uani 1 1 d . . .
C15 C 0.6911(4) 0.84818(17) 0.04314(13) 0.0239(5) Uani 1 1 d . . .
C16 C 1.0132(4) 0.37143(16) 0.14975(13) 0.0225(5) Uani 1 1 d . . .
C17 C 1.2306(4) 0.40712(17) 0.18830(14) 0.0270(5) Uani 1 1 d . . .
C18 C 1.3231(4) 0.36126(18) 0.24254(14) 0.0306(5) Uani 1 1 d . . .
C19 C 1.1992(5) 0.27925(18) 0.25836(14) 0.0327(6) Uani 1 1 d . . .
C20 C 0.9820(5) 0.24231(17) 0.22020(14) 0.0300(5) Uani 1 1 d . . .
C21 C 0.8902(4) 0.28834(16) 0.16545(13) 0.0242(5) Uani 1 1 d . . .
Cl1 Cl 0.3061(8) 0.0183(6) 0.6655(5) 0.0488(9) Uani 0.498(8) 1 d P A 1
C30 C 0.297(4) 0.007(2) 0.6549(15) 0.076(13) Uani 0.502(8) 1 d P A 2
H30A H 0.4478 0.0438 0.6540 0.115 Uiso 0.502(8) 1 calc PR A 2
H30B H 0.3089 -0.0662 0.6487 0.115 Uiso 0.502(8) 1 calc PR A 2
H30C H 0.2331 0.0440 0.7118 0.115 Uiso 0.502(8) 1 calc PR A 2
C31 C 0.1382(5) 0.00815(18) 0.57437(16) 0.0353(6) Uani 1 1 d . . .
C32 C -0.0817(5) -0.0407(2) 0.56272(17) 0.0403(6) Uani 1 1 d . . .
H32 H -0.1392 -0.0687 0.6055 0.048 Uiso 1 1 calc R . .
C33 C 0.2194(5) 0.0491(2) 0.51180(17) 0.0401(6) Uani 1 1 d . . .
H33 H 0.3705 0.0832 0.5197 0.048 Uiso 1 1 calc R . .

loop_
_atom_site_aniso_label
_atom_site_aniso_U_11
_atom_site_aniso_U_22
_atom_site_aniso_U_33
_atom_site_aniso_U_23
_atom_site_aniso_U_13
_atom_site_aniso_U_12
F1 0.0489(11) 0.0441(8) 0.0402(8) 0.0169(7) 0.0042(7) -0.0016(7)
F2 0.0300(10) 0.0585(10) 0.0360(7) 0.0061(7) -0.0090(6) 0.0084(7)
F3 0.0666(12) 0.0621(10) 0.0266(7) 0.0194(7) 0.0032(7) 0.0264(8)
F4 0.0587(12) 0.0478(9) 0.0512(9) 0.0177(8) 0.0220(8) 0.0005(8)
F5 0.0266(10) 0.0490(9) 0.0516(9) -0.0052(7) -0.0062(7) 0.0044(7)
F6 0.0314(9) 0.0404(8) 0.0448(8) 0.0154(7) 0.0058(6) -0.0050(6)
F7 0.0272(10) 0.0587(10) 0.0494(8) 0.0091(7) 0.0105(7) 0.0158(7)
F8 0.0543(11) 0.0318(8) 0.0514(9) 0.0070(6) 0.0040(7) 0.0240(7)
F9 0.0538(11) 0.0249(7) 0.0403(8) 0.0133(6) 0.0063(7) 0.0022(6)
F10 0.0312(9) 0.0323(7) 0.0352(7) 0.0106(6) 0.0126(6) 0.0070(6)
F11 0.0333(9) 0.0372(8) 0.0412(8) 0.0122(6) 0.0064(6) -0.0051(6)
F12 0.0299(10) 0.0504(9) 0.0454(8) -0.0002(7) -0.0108(7) 0.0122(7)
F13 0.0752(13) 0.0477(9) 0.0343(8) 0.0156(7) -0.0120(7) 0.0253(8)
F14 0.0707(12) 0.0345(8) 0.0384(8) 0.0211(6) 0.0010(7) -0.0045(7)
F15 0.0291(9) 0.0325(7) 0.0350(7) 0.0099(6) -0.0034(6) -0.0025(6)
O1 0.0575(13) 0.0298(9) 0.0215(8) 0.0001(6) -0.0104(7) 0.0201(8)
O2 0.0322(11) 0.0218(7) 0.0224(7) 0.0066(6) -0.0029(6) 0.0067(6)
O3 0.0376(11) 0.0187(7) 0.0215(7) 0.0055(6) -0.0006(6) 0.0078(7)
N1 0.0253(12) 0.0196(9) 0.0228(9) 0.0047(7) 0.0001(7) 0.0036(7)
N2 0.0264(12) 0.0243(9) 0.0224(9) 0.0060(7) -0.0026(7) 0.0052(8)
N3 0.0248(12) 0.0198(9) 0.0229(9) 0.0077(7) 0.0009(7) 0.0025(7)
C1 0.0226(14) 0.0253(11) 0.0213(10) 0.0043(9) -0.0015(9) 0.0038(9)
C2 0.0193(13) 0.0206(10) 0.0243(10) 0.0089(8) -0.0006(8) -0.0001(8)
C3 0.0199(14) 0.0179(10) 0.0269(11) 0.0076(8) 0.0027(9) 0.0014(8)
C4 0.0372(17) 0.0287(12) 0.0209(10) 0.0022(9) -0.0039(10) 0.0154(10)
C5 0.0331(16) 0.0298(12) 0.0237(11) 0.0050(9) 0.0033(10) 0.0062(10)
C6 0.0237(15) 0.0363(13) 0.0265(11) 0.0024(10) -0.0040(10) 0.0089(10)
C7 0.0427(18) 0.0393(13) 0.0209(11) 0.0082(10) 0.0026(10) 0.0189(12)
C8 0.0392(17) 0.0307(12) 0.0308(12) 0.0063(10) 0.0112(11) 0.0091(11)
C9 0.0232(15) 0.0295(12) 0.0307(12) -0.0021(9) -0.0010(10) 0.0076(10)
C10 0.0248(14) 0.0232(11) 0.0210(10) 0.0058(8) -0.0031(9) 0.0054(9)
C11 0.0218(15) 0.0282(12) 0.0290(11) 0.0107(9) -0.0010(9) -0.0003(9)
C12 0.0202(15) 0.0402(13) 0.0275(11) 0.0055(10) 0.0005(9) 0.0094(10)
C13 0.0345(17) 0.0254(12) 0.0294(11) 0.0045(9) -0.0027(10) 0.0125(10)
C14 0.0341(16) 0.0217(11) 0.0260(11) 0.0090(9) -0.0019(10) 0.0025(10)
C15 0.0215(14) 0.0273(11) 0.0215(10) 0.0069(9) -0.0007(9) 0.0056(9)
C16 0.0264(14) 0.0212(10) 0.0191(9) 0.0052(8) 0.0016(9) 0.0078(9)
C17 0.0265(15) 0.0253(11) 0.0255(11) 0.0043(9) 0.0053(9) 0.0041(9)
C18 0.0251(15) 0.0323(12) 0.0283(11) 0.0017(9) -0.0024(10) 0.0113(10)
C19 0.0467(18) 0.0310(12) 0.0216(11) 0.0070(9) -0.0001(10) 0.0186(11)
C20 0.0423(17) 0.0224(11) 0.0255(11) 0.0084(9) 0.0054(10) 0.0055(10)
C21 0.0235(14) 0.0245(11) 0.0216(10) 0.0045(9) 0.0009(9) 0.0046(9)
Cl1 0.047(2) 0.0540(18) 0.0430(13) 0.0147(15) -0.0060(12) 0.0096(13)
C30 0.083(19) 0.057(11) 0.063(15) -0.006(6) -0.002(8) -0.001(7)
C31 0.0396(18) 0.0287(12) 0.0344(13) 0.0060(10) 0.0030(11) 0.0094(11)
C32 0.0430(19) 0.0364(14) 0.0419(14) 0.0141(11) 0.0095(12) 0.0057(12)
C33 0.0340(18) 0.0343(14) 0.0478(15) 0.0107(11) 0.0050(12) 0.0014(11)

loop_
_atom_type_symbol
_atom_type_description
_atom_type_scat_dispersion_real
_atom_type_scat_dispersion_imag
_atom_type_scat_source
C C 0.0033 0.0016 'International Tables Vol C Tables 4.2.6.8 and 6.1.1.4'
H H 0.0000 0.0000 'International Tables Vol C Tables 4.2.6.8 and 6.1.1.4'
Cl Cl 0.1484 0.1585 'International Tables Vol C Tables 4.2.6.8 and 6.1.1.4'
F F 0.0171 0.0103 'International Tables Vol C Tables 4.2.6.8 and 6.1.1.4'
N N 0.0061 0.0033 'International Tables Vol C Tables 4.2.6.8 and 6.1.1.4'
O O 0.0106 0.0060 'International Tables Vol C Tables 4.2.6.8 and 6.1.1.4'

loop_
_geom_angle_atom_site_label_1
_geom_angle_atom_site_label_2
_geom_angle_atom_site_label_3
_geom_angle
_geom_angle_site_symmetry_1
_geom_angle_site_symmetry_3
_geom_angle_publ_flag
C1 O1 C4 119.07(17) . . ?
C2 O2 C10 115.62(15) . . ?
C3 O3 C16 118.52(15) . . ?
C1 N1 C3 111.47(18) . . ?
C1 N2 C2 111.91(18) . . ?
C3 N3 C2 110.96(17) . . ?
N1 C1 N2 127.94(19) . . ?
N1 C1 O1 120.11(19) . . ?
N2 C1 O1 111.94(18) . . ?
N3 C2 N2 128.61(19) . . ?
N3 C2 O2 114.64(17) . . ?
N2 C2 O2 116.74(18) . . ?
N3 C3 N1 129.09(19) . . ?
N3 C3 O3 112.99(17) . . ?
N1 C3 O3 117.92(18) . . ?
C5 C4 C9 119.4(2) . . ?
C5 C4 O1 119.6(2) . . ?
C9 C4 O1 120.5(2) . . ?
F1 C5 C4 119.8(2) . . ?
F1 C5 C6 119.5(2) . . ?
C4 C5 C6 120.7(2) . . ?
F2 C6 C7 120.0(2) . . ?
F2 C6 C5 120.5(2) . . ?
C7 C6 C5 119.5(2) . . ?
F3 C7 C6 119.9(2) . . ?
F3 C7 C8 119.4(2) . . ?
C6 C7 C8 120.7(2) . . ?
F4 C8 C9 121.0(2) . . ?
F4 C8 C7 119.8(2) . . ?
C9 C8 C7 119.2(2) . . ?
F5 C9 C8 120.1(2) . . ?
F5 C9 C4 119.4(2) . . ?
C8 C9 C4 120.5(2) . . ?
C11 C10 C15 118.57(19) . . ?
C11 C10 O2 121.97(19) . . ?
C15 C10 O2 119.5(2) . . ?
F6 C11 C12 119.7(2) . . ?
F6 C11 C10 119.73(19) . . ?
C12 C11 C10 120.5(2) . . ?
F7 C12 C13 119.6(2) . . ?
F7 C12 C11 120.3(2) . . ?
C13 C12 C11 120.1(2) . . ?
F8 C13 C12 119.8(2) . . ?
F8 C13 C14 120.1(2) . . ?
C12 C13 C14 120.1(2) . . ?
F9 C14 C15 120.0(2) . . ?
F9 C14 C13 120.62(19) . . ?
C15 C14 C13 119.3(2) . . ?
F10 C15 C14 119.2(2) . . ?
F10 C15 C10 119.42(19) . . ?
C14 C15 C10 121.4(2) . . ?
C17 C16 C21 119.32(19) . . ?
C17 C16 O3 122.36(19) . . ?
C21 C16 O3 118.0(2) . . ?
F11 C17 C18 119.5(2) . . ?
F11 C17 C16 120.2(2) . . ?
C18 C17 C16 120.3(2) . . ?
F12 C18 C19 119.8(2) . . ?
F12 C18 C17 120.2(2) . . ?
C19 C18 C17 120.0(2) . . ?
F13 C19 C18 120.3(2) . . ?
F13 C19 C20 119.2(2) . . ?
C18 C19 C20 120.5(2) . . ?
F14 C20 C19 120.2(2) . . ?
F14 C20 C21 120.5(2) . . ?
C19 C20 C21 119.3(2) . . ?
F15 C21 C20 119.8(2) . . ?
F15 C21 C16 119.69(19) . . ?
C20 C21 C16 120.6(2) . . ?
C31 C30 H30A 109.5 . . ?
C31 C30 H30B 109.5 . . ?
H30A C30 H30B 109.5 . . ?
C31 C30 H30C 109.5 . . ?
H30A C30 H30C 109.5 . . ?
H30B C30 H30C 109.5 . . ?
C32 C31 C33 119.4(2) . . ?
C32 C31 C30 118.8(9) . . ?
C33 C31 C30 121.6(10) . . ?
C32 C31 Cl1 119.9(3) . . ?
C33 C31 Cl1 120.7(3) . . ?
C30 C31 Cl1 4.8(12) . . ?
C31 C32 C33 120.0(2) . 2_556 ?
C31 C32 H32 120.0 . . ?
C33 C32 H32 120.0 2_556 . ?
C31 C33 C32 120.6(3) . 2_556 ?
C31 C33 H33 119.7 . . ?
C32 C33 H33 119.7 2_556 . ?

loop_
_geom_bond_atom_site_label_1
_geom_bond_atom_site_label_2
_geom_bond_distance
_geom_bond_site_symmetry_2
_geom_bond_publ_flag
F1 C5 1.341(3) . ?
F2 C6 1.341(3) . ?
F3 C7 1.343(3) . ?
F4 C8 1.338(3) . ?
F5 C9 1.339(3) . ?
F6 C11 1.342(3) . ?
F7 C12 1.341(3) . ?
F8 C13 1.345(3) . ?
F9 C14 1.342(3) . ?
F10 C15 1.344(3) . ?
F11 C17 1.343(3) . ?
F12 C18 1.345(3) . ?
F13 C19 1.345(3) . ?
F14 C20 1.338(3) . ?
F15 C21 1.339(3) . ?
O1 C1 1.352(2) . ?
O1 C4 1.387(3) . ?
O2 C2 1.359(2) . ?
O2 C10 1.388(3) . ?
O3 C3 1.358(2) . ?
O3 C16 1.388(3) . ?
N1 C1 1.321(3) . ?
N1 C3 1.327(3) . ?
N2 C1 1.323(3) . ?
N2 C2 1.325(3) . ?
N3 C3 1.319(3) . ?
N3 C2 1.320(3) . ?
C4 C5 1.373(3) . ?
C4 C9 1.381(4) . ?
C5 C6 1.374(3) . ?
C6 C7 1.372(4) . ?
C7 C8 1.380(4) . ?
C8 C9 1.376(3) . ?
C10 C11 1.379(3) . ?
C10 C15 1.383(3) . ?
C11 C12 1.376(3) . ?
C12 C13 1.376(4) . ?
C13 C14 1.376(3) . ?
C14 C15 1.370(3) . ?
C16 C17 1.379(3) . ?
C16 C21 1.382(3) . ?
C17 C18 1.374(3) . ?
C18 C19 1.373(4) . ?
C19 C20 1.378(4) . ?
C20 C21 1.381(3) . ?
Cl1 C31 1.703(6) . ?
C30 C31 1.58(2) . ?
C30 H30A 0.9800 . ?
C30 H30B 0.9800 . ?
C30 H30C 0.9800 . ?
C31 C32 1.379(4) . ?
C31 C33 1.384(4) . ?
C32 C33 1.394(4) 2_556 ?
C32 H32 0.9500 . ?
C33 C32 1.394(4) 2_556 ?
C33 H33 0.9500 . ?

loop_
_geom_torsion_atom_site_label_1
_geom_torsion_atom_site_label_2
_geom_torsion_atom_site_label_3
_geom_torsion_atom_site_label_4
_geom_torsion
_geom_torsion_site_symmetry_1
_geom_torsion_site_symmetry_2
_geom_torsion_site_symmetry_3
_geom_torsion_site_symmetry_4
_geom_torsion_publ_flag
C3 N1 C1 N2 -0.1(3) . . . . ?
C3 N1 C1 O1 -178.9(2) . . . . ?
C2 N2 C1 N1 -0.4(3) . . . . ?
C2 N2 C1 O1 178.45(19) . . . . ?
C4 O1 C1 N1 -5.7(3) . . . . ?
C4 O1 C1 N2 175.3(2) . . . . ?
C3 N3 C2 N2 0.0(3) . . . . ?
C3 N3 C2 O2 179.11(19) . . . . ?
C1 N2 C2 N3 0.4(3) . . . . ?
C1 N2 C2 O2 -178.6(2) . . . . ?
C10 O2 C2 N3 -179.75(19) . . . . ?
C10 O2 C2 N2 -0.6(3) . . . . ?
C2 N3 C3 N1 -0.7(3) . . . . ?
C2 N3 C3 O3 178.89(18) . . . . ?
C1 N1 C3 N3 0.7(3) . . . . ?
C1 N1 C3 O3 -178.9(2) . . . . ?
C16 O3 C3 N3 -179.40(19) . . . . ?
C16 O3 C3 N1 0.2(3) . . . . ?
C1 O1 C4 C5 107.0(2) . . . . ?
C1 O1 C4 C9 -81.3(3) . . . . ?
C9 C4 C5 F1 179.8(2) . . . . ?
O1 C4 C5 F1 -8.4(3) . . . . ?
C9 C4 C5 C6 -1.0(3) . . . . ?
O1 C4 C5 C6 170.8(2) . . . . ?
F1 C5 C6 F2 1.2(3) . . . . ?
C4 C5 C6 F2 -178.08(19) . . . . ?
F1 C5 C6 C7 -179.2(2) . . . . ?
C4 C5 C6 C7 1.6(3) . . . . ?
F2 C6 C7 F3 -1.8(3) . . . . ?
C5 C6 C7 F3 178.5(2) . . . . ?
F2 C6 C7 C8 178.5(2) . . . . ?
C5 C6 C7 C8 -1.1(3) . . . . ?
F3 C7 C8 F4 1.2(3) . . . . ?
C6 C7 C8 F4 -179.1(2) . . . . ?
F3 C7 C8 C9 -179.6(2) . . . . ?
C6 C7 C8 C9 0.1(3) . . . . ?
F4 C8 C9 F5 1.2(3) . . . . ?
C7 C8 C9 F5 -178.03(19) . . . . ?
F4 C8 C9 C4 179.72(19) . . . . ?
C7 C8 C9 C4 0.5(3) . . . . ?
C5 C4 C9 F5 178.48(19) . . . . ?
O1 C4 C9 F5 6.7(3) . . . . ?
C5 C4 C9 C8 -0.1(3) . . . . ?
O1 C4 C9 C8 -171.81(19) . . . . ?
C2 O2 C10 C11 -75.3(3) . . . . ?
C2 O2 C10 C15 105.7(2) . . . . ?
C15 C10 C11 F6 -177.76(19) . . . . ?
O2 C10 C11 F6 3.3(3) . . . . ?
C15 C10 C11 C12 -0.2(3) . . . . ?
O2 C10 C11 C12 -179.2(2) . . . . ?
F6 C11 C12 F7 -2.1(3) . . . . ?
C10 C11 C12 F7 -179.59(19) . . . . ?
F6 C11 C12 C13 178.8(2) . . . . ?
C10 C11 C12 C13 1.3(3) . . . . ?
F7 C12 C13 F8 -1.8(3) . . . . ?
C11 C12 C13 F8 177.3(2) . . . . ?
F7 C12 C13 C14 179.4(2) . . . . ?
C11 C12 C13 C14 -1.5(3) . . . . ?
F8 C13 C14 F9 1.0(3) . . . . ?
C12 C13 C14 F9 179.8(2) . . . . ?
F8 C13 C14 C15 -178.2(2) . . . . ?
C12 C13 C14 C15 0.6(3) . . . . ?
F9 C14 C15 F10 1.4(3) . . . . ?
C13 C14 C15 F10 -179.37(19) . . . . ?
F9 C14 C15 C10 -178.75(19) . . . . ?
C13 C14 C15 C10 0.5(3) . . . . ?
C11 C10 C15 F10 179.18(18) . . . . ?
O2 C10 C15 F10 -1.8(3) . . . . ?
C11 C10 C15 C14 -0.6(3) . . . . ?
O2 C10 C15 C14 178.36(19) . . . . ?
C3 O3 C16 C17 -73.2(3) . . . . ?
C3 O3 C16 C21 113.3(2) . . . . ?
C21 C16 C17 F11 179.56(18) . . . . ?
O3 C16 C17 F11 6.1(3) . . . . ?
C21 C16 C17 C18 -0.7(3) . . . . ?
O3 C16 C17 C18 -174.13(19) . . . . ?
F11 C17 C18 F12 -0.3(3) . . . . ?
C16 C17 C18 F12 179.94(19) . . . . ?
F11 C17 C18 C19 179.95(19) . . . . ?
C16 C17 C18 C19 0.2(3) . . . . ?
F12 C18 C19 F13 1.6(3) . . . . ?
C17 C18 C19 F13 -178.7(2) . . . . ?
F12 C18 C19 C20 -179.7(2) . . . . ?
C17 C18 C19 C20 0.0(3) . . . . ?
F13 C19 C20 F14 0.3(3) . . . . ?
C18 C19 C20 F14 -178.4(2) . . . . ?
F13 C19 C20 C21 178.98(19) . . . . ?
C18 C19 C20 C21 0.3(3) . . . . ?
F14 C20 C21 F15 -2.4(3) . . . . ?
C19 C20 C21 F15 178.93(19) . . . . ?
F14 C20 C21 C16 177.95(19) . . . . ?
C19 C20 C21 C16 -0.8(3) . . . . ?
C17 C16 C21 F15 -178.72(18) . . . . ?
O3 C16 C21 F15 -5.0(3) . . . . ?
C17 C16 C21 C20 1.0(3) . . . . ?
O3 C16 C21 C20 174.70(19) . . . . ?
C33 C31 C32 C33 0.4(4) . . . 2_556 ?
C30 C31 C32 C33 -174.6(11) . . . 2_556 ?
Cl1 C31 C32 C33 180.0(3) . . . 2_556 ?
C32 C31 C33 C32 -0.4(4) . . . 2_556 ?
C30 C31 C33 C32 174.5(12) . . . 2_556 ?
Cl1 C31 C33 C32 -180.0(3) . . . 2_556 ?
